data_4309838
loop_
_publ_author_name
'Laura B. Picraux'
'Amanda L. Smeigh'
'Dong Guo'
'James K. McCusker'

_publ_contact_author_address
;
Department of Chemistry
Michigan State University
East Lansing, MI 48824
USA
;
_publ_contact_author_email jkm@cem.msu.edu
_publ_contact_author_fax '(517) 353-1793'
_publ_contact_author_name 'Dr. James K. McCusker'
_publ_contact_author_phone '(517) 355-9715 ext.106'
_publ_section_title
;
Intramolecular Energy Transfer Involving Heisenberg Spin-Coupled Dinuclear
Iron-Oxo Complexes
;
_journal_name_full 'Inorganic Chemistry'
_journal_page_first 7846
_journal_page_last 7859
_journal_paper_doi 10.1021/ic0506761
_journal_volume 44
_journal_year 2005
_chemical_formula_sum 'C46 H44 B2 Fe2 N14 O5'
_chemical_formula_weight 1006.27
_chemical_name_common Fe2O(O2CCH2C10H7)2Tp2
_chemical_name_systematic
; 
 ? 
;
_space_group_IT_number 62
_symmetry_cell_setting orthorhombic
_symmetry_space_group_name_Hall '-P 2ac 2n'
_symmetry_space_group_name_H-M 'P n m a'
_atom_sites_solution_hydrogens geom
_atom_sites_solution_primary direct
_atom_sites_solution_secondary difmap
_audit_creation_method SHELXL-97
_cell_angle_alpha 90.00
_cell_angle_beta 90.00
_cell_angle_gamma 90.00
_cell_formula_units_Z 4
_cell_length_a 15.412(3)
_cell_length_b 23.799(5)
_cell_length_c 13.060(3)
_cell_measurement_temperature 173(2)
_cell_volume 4790.3(18)
_computing_cell_refinement 'Bruker XSCANS'
_computing_data_collection 'Bruker XSCANS'
_computing_data_reduction 'Bruker SHELXTL'
_computing_molecular_graphics 'Bruker SHELXTL'
_computing_publication_material 'Bruker SHELXTL'
_computing_structure_refinement 'SHELXL-97 (Sheldrick, 1997)'
_computing_structure_solution 'SHELXS-97 (Sheldrick, 1990)'
_diffrn_ambient_temperature 173(2)
_diffrn_measured_fraction_theta_full 0.999
_diffrn_measured_fraction_theta_max 0.999
_diffrn_measurement_device_type 'Bruker P4'
_diffrn_measurement_method '\w scans'
_diffrn_radiation_monochromator graphite
_diffrn_radiation_source 'fine-focus sealed tube'
_diffrn_radiation_type MoK\a
_diffrn_radiation_wavelength 0.71073
_diffrn_reflns_av_R_equivalents 0.0945
_diffrn_reflns_av_sigmaI/netI 0.0641
_diffrn_reflns_limit_h_max 17
_diffrn_reflns_limit_h_min -16
_diffrn_reflns_limit_k_max 26
_diffrn_reflns_limit_k_min -26
_diffrn_reflns_limit_l_max 14
_diffrn_reflns_limit_l_min -14
_diffrn_reflns_number 25318
_diffrn_reflns_theta_full 23.27
_diffrn_reflns_theta_max 23.27
_diffrn_reflns_theta_min 1.71
_exptl_absorpt_coefficient_mu 0.667
_exptl_absorpt_correction_type none
_exptl_crystal_colour green-brown
_exptl_crystal_density_diffrn 1.395
_exptl_crystal_density_method 'not measured'
_exptl_crystal_description plate
_exptl_crystal_F_000 2080
_exptl_crystal_size_max 0.4
_exptl_crystal_size_mid 0.2
_exptl_crystal_size_min 0.03
_refine_diff_density_max 0.278
_refine_diff_density_min -0.286
_refine_diff_density_rms 0.052
_refine_ls_extinction_method none
_refine_ls_goodness_of_fit_ref 0.941
_refine_ls_hydrogen_treatment mixed
_refine_ls_matrix_type full
_refine_ls_number_parameters 430
_refine_ls_number_reflns 3549
_refine_ls_number_restraints 246
_refine_ls_restrained_S_all 0.914
_refine_ls_R_factor_all 0.0739
_refine_ls_R_factor_gt 0.0395
_refine_ls_shift/su_max 0.000
_refine_ls_shift/su_mean 0.000
_refine_ls_structure_factor_coef Fsqd
_refine_ls_weighting_details 'calc w=1/[\s^2^(Fo^2^)+(0.0402P)^2^+0.0000P] where P=(Fo^2^+2Fc^2^)/3'
_refine_ls_weighting_scheme calc
_refine_ls_wR_factor_gt 0.0734
_refine_ls_wR_factor_ref 0.0836
_reflns_number_gt 2478
_reflns_number_total 3549
_reflns_threshold_expression >2sigma(I)
_cod_data_source_file ic0506761si20050502_110933_3.cif
_cod_data_source_block complex_10
_cod_depositor_comments
;
The following automatic conversions were performed:
'_symmetry_cell_setting' value 'Orthorhombic' changed to 'orthorhombic'
according to '/home/saulius/struct/CIF-dictionaries/cif_core.dic'
dictionary named 'cif_core.dic' version 2.4.1 from 2010-06-29.

Automatic conversion script
Id: cif_fix_enum 1527 2010-12-29 10:47:43Z saulius 
;
_cod_original_cell_volume 4790.3(17)
_cod_database_code 4309838

loop_
_symmetry_equiv_pos_as_xyz
'x, y, z'
'-x+1/2, -y, z+1/2'
'-x, y+1/2, -z'
'x+1/2, -y+1/2, -z+1/2'
'-x, -y, -z'
'x-1/2, y, -z-1/2'
'x, -y-1/2, z'
'-x-1/2, y-1/2, z-1/2'

loop_
_atom_site_label
_atom_site_type_symbol
_atom_site_fract_x
_atom_site_fract_y
_atom_site_fract_z
_atom_site_U_iso_or_equiv
_atom_site_adp_type
_atom_site_occupancy
_atom_site_symmetry_multiplicity
_atom_site_calc_flag
_atom_site_refinement_flags
_atom_site_disorder_assembly
_atom_site_disorder_group
Fe1 Fe 0.80127(4) 0.7500 0.08515(5) 0.02253(18) Uani 1 2 d S . .
N1 N 0.90577(15) 0.68929(11) 0.08201(18) 0.0265(6) Uani 1 1 d U . .
O1 O 0.78359(17) 0.7500 -0.0499(2) 0.0259(7) Uani 1 2 d S . .
C1 C 0.6511(2) 0.66961(13) 0.0641(3) 0.0265(8) Uani 1 1 d U . .
B1 B 0.9886(3) 0.7500 0.2050(4) 0.0301(13) Uani 1 2 d SU . .
H24 H 0.990(5) 0.614(3) -0.330(6) 0.21(3) Uiso 1 1 d . . .
Fe2 Fe 0.67952(4) 0.7500 -0.11021(5) 0.02627(19) Uani 1 2 d S . .
O2 O 0.62519(13) 0.68969(9) -0.01954(16) 0.0345(6) Uani 1 1 d U . .
N2 N 0.98018(16) 0.69793(11) 0.13704(18) 0.0277(6) Uani 1 1 d U . .
C2 C 0.6066(2) 0.61679(14) 0.1002(3) 0.0353(9) Uani 1 1 d U . .
H2 H 0.542(2) 0.6186(12) 0.084(2) 0.040(10) Uiso 1 1 d . . .
H3 H 0.6109(17) 0.6104(11) 0.169(2) 0.020(8) Uiso 1 1 d . . .
B2 B 0.6477(4) 0.7500 -0.3577(4) 0.0397(16) Uani 1 2 d SU . .
H23 H 0.639(2) 0.7500 -0.438(3) 0.029(11) Uiso 1 2 d S . .
H25 H 1.069(5) 0.585(3) -0.287(6) 0.23(3) Uiso 1 1 d . . .
O3 O 0.71205(13) 0.68868(8) 0.11857(15) 0.0270(5) Uani 1 1 d U . .
N3 N 0.8299(2) 0.7500 0.2500(3) 0.0252(9) Uani 1 2 d SU . .
C3 C 0.6462(2) 0.56685(14) 0.0443(2) 0.0330(8) Uani 1 1 d U . .
N4 N 0.9144(2) 0.7500 0.2830(3) 0.0292(9) Uani 1 2 d SU . .
C4 C 0.7348(2) 0.55306(16) 0.0618(3) 0.0410(9) Uani 1 1 d U . .
H9 H 0.766(2) 0.5797(14) 0.112(2) 0.055(11) Uiso 1 1 d . . .
N5 N 0.5586(2) 0.7500 -0.1968(3) 0.0334(10) Uani 1 2 d SU . .
C5 C 0.7734(3) 0.51026(16) 0.0101(3) 0.0459(10) Uani 1 1 d U . .
H12 H 0.837(2) 0.5020(15) 0.022(3) 0.063(12) Uiso 1 1 d . . .
H26 H 1.010(4) 0.639(3) -0.218(5) 0.17(3) Uiso 1 1 d . . .
N6 N 0.5597(2) 0.7500 -0.3018(3) 0.0313(9) Uani 1 2 d SU . .
C6 C 0.7265(2) 0.47737(15) -0.0613(3) 0.0404(9) Uani 1 1 d U . .
N7 N 0.71200(16) 0.68766(12) -0.22276(19) 0.0322(7) Uani 1 1 d U . .
C7 C 0.7648(3) 0.43234(16) -0.1154(3) 0.0489(10) Uani 1 1 d U . .
H5 H 0.827(2) 0.4258(15) -0.104(3) 0.068(13) Uiso 1 1 d . . .
N8 N 0.69769(17) 0.69726(12) -0.32448(19) 0.0382(7) Uani 1 1 d U . .
C8 C 0.7166(3) 0.40093(18) -0.1800(3) 0.0526(11) Uani 1 1 d U . .
H8 H 0.742(2) 0.3692(15) -0.219(3) 0.060(12) Uiso 1 1 d . . .
C9 C 0.6290(3) 0.41313(17) -0.1984(3) 0.0503(11) Uani 1 1 d U . .
N9 N 0.9423(4) 0.5226(2) -0.1646(4) 0.138(2) Uani 1 1 d U . .
C10 C 0.5905(3) 0.45755(16) -0.1492(3) 0.0451(10) Uani 1 1 d U . .
H7 H 0.522(3) 0.4662(15) -0.166(3) 0.083(13) Uiso 1 1 d . . .
C11 C 0.6380(2) 0.49034(14) -0.0785(2) 0.0357(8) Uani 1 1 d U . .
C12 C 0.5995(2) 0.53625(14) -0.0245(3) 0.0358(9) Uani 1 1 d U . .
H21 H 0.5305(19) 0.5476(11) -0.040(2) 0.034(9) Uiso 1 1 d . . .
C13 C 0.9182(2) 0.64226(15) 0.0286(3) 0.0343(9) Uani 1 1 d U . .
H4 H 0.8740(17) 0.6275(11) -0.010(2) 0.019(8) Uiso 1 1 d . . .
C14 C 0.9995(2) 0.62022(18) 0.0485(3) 0.0451(11) Uani 1 1 d U . .
H17 H 1.020(2) 0.5887(13) 0.024(2) 0.039(10) Uiso 1 1 d . . .
C15 C 1.0362(2) 0.65631(16) 0.1167(3) 0.0384(9) Uani 1 1 d U . .
H15 H 1.091(2) 0.6573(12) 0.148(2) 0.034(9) Uiso 1 1 d . . .
H1 H 1.054(2) 0.7500 0.242(3) 0.021(10) Uiso 1 2 d S . .
C16 C 0.7808(3) 0.7500 0.3337(3) 0.0318(12) Uani 1 2 d SU . .
H19 H 0.720(3) 0.7500 0.323(3) 0.027(12) Uiso 1 2 d S . .
H16 H 0.595(2) 0.3921(14) -0.253(2) 0.058(11) Uiso 1 1 d . . .
C17 C 0.8319(3) 0.7500 0.4212(4) 0.0455(14) Uani 1 2 d SU . .
H14 H 0.815(3) 0.7500 0.495(4) 0.061(16) Uiso 1 2 d S . .
C18 C 0.9158(3) 0.7500 0.3858(4) 0.0414(13) Uani 1 2 d SU . .
H18 H 0.973(3) 0.7500 0.424(3) 0.045(14) Uiso 1 2 d S . .
C19 C 0.4754(3) 0.7500 -0.1702(4) 0.0461(15) Uani 1 2 d SU . .
H20 H 0.460(3) 0.7500 -0.097(3) 0.048(15) Uiso 1 2 d S . .
C20 C 0.4234(4) 0.7500 -0.2566(5) 0.0531(17) Uani 1 2 d SU . .
H13 H 0.373(3) 0.7500 -0.259(3) 0.024(14) Uiso 1 2 d S . .
C21 C 0.4777(4) 0.7500 -0.3370(5) 0.0421(14) Uani 1 2 d SU . .
H10 H 0.474(3) 0.7500 -0.402(3) 0.032(14) Uiso 1 2 d S . .
C22 C 0.7594(3) 0.6138(2) -0.3116(4) 0.0651(14) Uani 1 1 d U . .
H6 H 0.781(3) 0.5812(17) -0.324(3) 0.074(15) Uiso 1 1 d . . .
C23 C 0.7264(3) 0.65261(19) -0.3777(3) 0.0555(12) Uani 1 1 d U . .
H22 H 0.7229(19) 0.6517(13) -0.446(2) 0.038(10) Uiso 1 1 d . . .
C24 C 0.7497(2) 0.63757(18) -0.2163(3) 0.0467(11) Uani 1 1 d U . .
H11 H 0.7601(17) 0.6231(11) -0.156(2) 0.020(9) Uiso 1 1 d . . .
C25 C 0.9745(3) 0.5592(2) -0.2018(4) 0.0826(16) Uani 1 1 d U . .
C26 C 1.0150(5) 0.6069(3) -0.2468(6) 0.105(2) Uani 1 1 d U . .

loop_
_atom_site_aniso_label
_atom_site_aniso_U_11
_atom_site_aniso_U_22
_atom_site_aniso_U_33
_atom_site_aniso_U_23
_atom_site_aniso_U_13
_atom_site_aniso_U_12
Fe1 0.0198(4) 0.0258(4) 0.0220(4) 0.000 -0.0009(3) 0.000
N1 0.0236(15) 0.0313(17) 0.0247(15) -0.0020(13) -0.0006(12) 0.0029(12)
O1 0.0166(16) 0.039(2) 0.0225(17) 0.000 0.0001(13) 0.000
C1 0.0219(18) 0.027(2) 0.031(2) -0.0050(16) 0.0107(16) 0.0000(15)
B1 0.020(3) 0.045(4) 0.025(3) 0.000 0.001(3) 0.000
Fe2 0.0214(4) 0.0341(4) 0.0233(4) 0.000 -0.0027(3) 0.000
O2 0.0278(13) 0.0421(15) 0.0336(14) 0.0063(12) -0.0057(11) -0.0092(11)
N2 0.0203(15) 0.0375(18) 0.0253(15) 0.0026(13) -0.0010(12) 0.0045(13)
C2 0.039(2) 0.034(2) 0.033(2) -0.0035(18) 0.0085(19) -0.0083(17)
B2 0.040(4) 0.060(4) 0.019(3) 0.000 -0.003(3) 0.000
O3 0.0266(12) 0.0281(13) 0.0264(12) 0.0030(10) -0.0028(10) -0.0051(10)
N3 0.023(2) 0.029(2) 0.023(2) 0.000 -0.0037(17) 0.000
C3 0.035(2) 0.029(2) 0.034(2) 0.0014(16) 0.0059(17) -0.0060(17)
N4 0.022(2) 0.044(3) 0.021(2) 0.000 -0.0038(18) 0.000
C4 0.045(2) 0.037(2) 0.041(2) -0.0044(19) -0.0044(19) -0.0050(19)
N5 0.024(2) 0.049(3) 0.027(2) 0.000 -0.0047(19) 0.000
C5 0.043(3) 0.045(3) 0.050(3) -0.004(2) -0.006(2) 0.003(2)
N6 0.031(2) 0.042(3) 0.021(2) 0.000 -0.0097(19) 0.000
C6 0.046(2) 0.036(2) 0.039(2) 0.0006(18) -0.0025(18) 0.0012(18)
N7 0.0292(16) 0.0380(18) 0.0294(17) -0.0037(14) -0.0062(13) 0.0005(14)
C7 0.053(3) 0.042(3) 0.052(3) -0.005(2) -0.001(2) 0.006(2)
N8 0.0373(18) 0.052(2) 0.0255(16) -0.0094(15) -0.0056(14) 0.0033(16)
C8 0.068(3) 0.041(3) 0.049(3) -0.010(2) 0.011(2) -0.001(2)
C9 0.061(3) 0.047(3) 0.043(2) -0.012(2) 0.005(2) -0.016(2)
N9 0.151(5) 0.089(4) 0.173(5) -0.016(4) 0.075(4) -0.025(3)
C10 0.046(3) 0.047(3) 0.042(2) -0.0082(19) 0.000(2) -0.009(2)
C11 0.038(2) 0.034(2) 0.035(2) -0.0021(17) -0.0001(17) -0.0048(17)
C12 0.035(2) 0.037(2) 0.035(2) -0.0033(17) 0.0040(17) -0.0073(18)
C13 0.032(2) 0.036(2) 0.034(2) -0.0048(18) -0.0028(18) 0.0023(19)
C14 0.042(2) 0.042(3) 0.051(3) -0.011(2) 0.001(2) 0.019(2)
C15 0.024(2) 0.052(3) 0.040(2) 0.001(2) -0.0026(18) 0.0116(19)
C16 0.026(3) 0.044(3) 0.026(3) 0.000 0.004(2) 0.000
C17 0.037(3) 0.080(4) 0.019(3) 0.000 0.006(3) 0.000
C18 0.035(3) 0.071(4) 0.018(3) 0.000 -0.004(2) 0.000
C19 0.027(3) 0.082(4) 0.030(3) 0.000 -0.003(3) 0.000
C20 0.022(4) 0.080(4) 0.057(4) 0.000 -0.010(3) 0.000
C21 0.042(4) 0.049(4) 0.035(4) 0.000 -0.017(3) 0.000
C22 0.073(3) 0.061(4) 0.062(3) -0.025(3) -0.016(3) 0.021(3)
C23 0.059(3) 0.076(3) 0.031(2) -0.024(2) -0.006(2) 0.013(2)
C24 0.049(3) 0.050(3) 0.041(3) -0.006(2) -0.015(2) 0.009(2)
C25 0.080(4) 0.071(4) 0.097(4) -0.029(3) 0.036(3) -0.008(3)
C26 0.143(6) 0.068(5) 0.105(5) -0.022(4) 0.056(5) -0.029(4)

loop_
_atom_type_symbol
_atom_type_description
_atom_type_scat_dispersion_real
_atom_type_scat_dispersion_imag
_atom_type_scat_source
C C 0.0033 0.0016 'International Tables Vol C Tables 4.2.6.8 and 6.1.1.4'
H H 0.0000 0.0000 'International Tables Vol C Tables 4.2.6.8 and 6.1.1.4'
B B 0.0013 0.0007 'International Tables Vol C Tables 4.2.6.8 and 6.1.1.4'
N N 0.0061 0.0033 'International Tables Vol C Tables 4.2.6.8 and 6.1.1.4'
O O 0.0106 0.0060 'International Tables Vol C Tables 4.2.6.8 and 6.1.1.4'
Fe Fe 0.3463 0.8444 'International Tables Vol C Tables 4.2.6.8 and 6.1.1.4'

loop_
_geom_angle_atom_site_label_1
_geom_angle_atom_site_label_2
_geom_angle_atom_site_label_3
_geom_angle
_geom_angle_site_symmetry_1
_geom_angle_site_symmetry_3
_geom_angle_publ_flag
O1 Fe1 O3 96.19(8) . . ?
O1 Fe1 O3 96.19(8) . 7_575 ?
O3 Fe1 O3 90.66(11) . 7_575 ?
O1 Fe1 N1 95.44(9) . 7_575 ?
O3 Fe1 N1 167.84(9) . 7_575 ?
O3 Fe1 N1 91.60(9) 7_575 7_575 ?
O1 Fe1 N1 95.44(9) . . ?
O3 Fe1 N1 91.60(9) . . ?
O3 Fe1 N1 167.84(9) 7_575 . ?
N1 Fe1 N1 83.77(13) 7_575 . ?
O1 Fe1 N3 177.21(13) . . ?
O3 Fe1 N3 85.76(9) . . ?
O3 Fe1 N3 85.76(9) 7_575 . ?
N1 Fe1 N3 82.49(9) 7_575 . ?
N1 Fe1 N3 82.49(9) . . ?
C13 N1 N2 106.3(3) . . ?
C13 N1 Fe1 132.7(2) . . ?
N2 N1 Fe1 120.88(19) . . ?
Fe1 O1 Fe2 124.96(15) . . ?
O2 C1 O3 126.1(3) . . ?
O2 C1 C2 116.3(3) . . ?
O3 C1 C2 117.5(3) . . ?
N2 B1 N2 108.2(4) . 7_575 ?
N2 B1 N4 108.8(3) . . ?
N2 B1 N4 108.8(3) 7_575 . ?
O1 Fe2 O2 96.45(8) . . ?
O1 Fe2 O2 96.45(8) . 7_575 ?
O2 Fe2 O2 89.41(13) . 7_575 ?
O1 Fe2 N7 95.32(9) . . ?
O2 Fe2 N7 90.39(10) . . ?
O2 Fe2 N7 168.18(9) 7_575 . ?
O1 Fe2 N7 95.32(9) . 7_575 ?
O2 Fe2 N7 168.18(9) . 7_575 ?
O2 Fe2 N7 90.39(10) 7_575 7_575 ?
N7 Fe2 N7 87.39(15) . 7_575 ?
O1 Fe2 N5 174.91(13) . . ?
O2 Fe2 N5 87.15(9) . . ?
O2 Fe2 N5 87.15(9) 7_575 . ?
N7 Fe2 N5 81.03(10) . . ?
N7 Fe2 N5 81.03(10) 7_575 . ?
C1 O2 Fe2 129.8(2) . . ?
C15 N2 N1 109.0(3) . . ?
C15 N2 B1 131.2(3) . . ?
N1 N2 B1 119.8(3) . . ?
C1 C2 C3 108.5(3) . . ?
N8 B2 N8 109.7(4) 7_575 . ?
N8 B2 N6 107.9(3) 7_575 . ?
N8 B2 N6 107.9(3) . . ?
C1 O3 Fe1 129.4(2) . . ?
C16 N3 N4 106.4(4) . . ?
C16 N3 Fe1 133.8(3) . . ?
N4 N3 Fe1 119.9(3) . . ?
C12 C3 C4 119.4(3) . . ?
C12 C3 C2 121.3(3) . . ?
C4 C3 C2 119.3(3) . . ?
C18 N4 N3 109.2(4) . . ?
C18 N4 B1 130.7(4) . . ?
N3 N4 B1 120.0(3) . . ?
C5 C4 C3 120.9(4) . . ?
C19 N5 N6 105.8(4) . . ?
C19 N5 Fe2 133.6(3) . . ?
N6 N5 Fe2 120.6(3) . . ?
C4 C5 C6 121.2(4) . . ?
C21 N6 N5 109.4(4) . . ?
C21 N6 B2 131.7(4) . . ?
N5 N6 B2 119.0(4) . . ?
C11 C6 C7 119.2(3) . . ?
C11 C6 C5 118.4(3) . . ?
C7 C6 C5 122.3(4) . . ?
C24 N7 N8 106.4(3) . . ?
C24 N7 Fe2 132.7(2) . . ?
N8 N7 Fe2 120.8(2) . . ?
C8 C7 C6 120.1(4) . . ?
C23 N8 N7 108.5(3) . . ?
C23 N8 B2 131.7(3) . . ?
N7 N8 B2 119.5(3) . . ?
C7 C8 C9 121.5(4) . . ?
C10 C9 C8 119.7(4) . . ?
C9 C10 C11 120.5(4) . . ?
C10 C11 C6 118.9(3) . . ?
C10 C11 C12 121.9(3) . . ?
C6 C11 C12 119.2(3) . . ?
C3 C12 C11 120.9(3) . . ?
N1 C13 C14 110.6(3) . . ?
C15 C14 C13 105.1(4) . . ?
N2 C15 C14 109.2(3) . . ?
N3 C16 C17 110.8(4) . . ?
C18 C17 C16 104.9(4) . . ?
N4 C18 C17 108.7(4) . . ?
N5 C19 C20 110.3(5) . . ?
C21 C20 C19 106.0(5) . . ?
C20 C21 N6 108.5(5) . . ?
C23 C22 C24 104.7(4) . . ?
N8 C23 C22 109.3(4) . . ?
N7 C24 C22 111.1(4) . . ?
N9 C25 C26 178.3(6) . . ?

loop_
_geom_bond_atom_site_label_1
_geom_bond_atom_site_label_2
_geom_bond_distance
_geom_bond_site_symmetry_2
_geom_bond_publ_flag
Fe1 O1 1.784(3) . ?
Fe1 O3 2.052(2) . ?
Fe1 O3 2.052(2) 7_575 ?
Fe1 N1 2.164(2) 7_575 ?
Fe1 N1 2.164(2) . ?
Fe1 N3 2.198(3) . ?
N1 C13 1.332(4) . ?
N1 N2 1.369(3) . ?
O1 Fe2 1.787(3) . ?
C1 O2 1.258(4) . ?
C1 O3 1.262(3) . ?
C1 C2 1.508(4) . ?
B1 N2 1.530(4) . ?
B1 N2 1.530(4) 7_575 ?
B1 N4 1.532(6) . ?
Fe2 O2 2.040(2) . ?
Fe2 O2 2.040(2) 7_575 ?
Fe2 N7 2.148(3) . ?
Fe2 N7 2.148(3) 7_575 ?
Fe2 N5 2.179(4) . ?
N2 C15 1.341(4) . ?
C2 C3 1.523(5) . ?
B2 N8 1.535(4) 7_575 ?
B2 N8 1.535(4) . ?
B2 N6 1.541(7) . ?
N3 C16 1.329(5) . ?
N3 N4 1.371(4) . ?
C3 C12 1.363(4) . ?
C3 C4 1.422(5) . ?
N4 C18 1.342(5) . ?
C4 C5 1.359(5) . ?
N5 C19 1.329(6) . ?
N5 N6 1.371(5) . ?
C5 C6 1.416(5) . ?
N6 C21 1.344(6) . ?
C6 C11 1.416(5) . ?
C6 C7 1.413(5) . ?
N7 C24 1.329(4) . ?
N7 N8 1.366(3) . ?
C7 C8 1.349(5) . ?
N8 C23 1.345(4) . ?
C8 C9 1.403(6) . ?
C9 C10 1.372(5) . ?
N9 C25 1.115(6) . ?
C10 C11 1.413(5) . ?
C11 C12 1.430(4) . ?
C13 C14 1.382(5) . ?
C14 C15 1.361(5) . ?
C16 C17 1.387(7) . ?
C17 C18 1.373(7) . ?
C19 C20 1.384(7) . ?
C20 C21 1.344(8) . ?
C22 C23 1.363(6) . ?
C22 C24 1.375(5) . ?
C25 C26 1.423(8) . ?

loop_
_geom_torsion_atom_site_label_1
_geom_torsion_atom_site_label_2
_geom_torsion_atom_site_label_3
_geom_torsion_atom_site_label_4
_geom_torsion
_geom_torsion_site_symmetry_1
_geom_torsion_site_symmetry_2
_geom_torsion_site_symmetry_3
_geom_torsion_site_symmetry_4
_geom_torsion_publ_flag
O1 Fe1 N1 C13 -40.2(3) . . . . ?
O3 Fe1 N1 C13 56.2(3) . . . . ?
O3 Fe1 N1 C13 156.8(4) 7_575 . . . ?
N1 Fe1 N1 C13 -135.1(3) 7_575 . . . ?
N3 Fe1 N1 C13 141.7(3) . . . . ?
O1 Fe1 N1 N2 134.4(2) . . . . ?
O3 Fe1 N1 N2 -129.2(2) . . . . ?
O3 Fe1 N1 N2 -28.6(5) 7_575 . . . ?
N1 Fe1 N1 N2 39.5(2) 7_575 . . . ?
N3 Fe1 N1 N2 -43.7(2) . . . . ?
O3 Fe1 O1 Fe2 45.67(6) . . . . ?
O3 Fe1 O1 Fe2 -45.67(6) 7_575 . . . ?
N1 Fe1 O1 Fe2 -137.88(7) 7_575 . . . ?
N1 Fe1 O1 Fe2 137.88(7) . . . . ?
N3 Fe1 O1 Fe2 180.00(4) . . . . ?
Fe1 O1 Fe2 O2 -45.07(6) . . . . ?
Fe1 O1 Fe2 O2 45.07(6) . . . 7_575 ?
Fe1 O1 Fe2 N7 -136.07(7) . . . . ?
Fe1 O1 Fe2 N7 136.07(7) . . . 7_575 ?
Fe1 O1 Fe2 N5 180.000(2) . . . . ?
O3 C1 O2 Fe2 11.0(5) . . . . ?
C2 C1 O2 Fe2 -167.0(2) . . . . ?
O1 Fe2 O2 C1 13.9(3) . . . . ?
O2 Fe2 O2 C1 -82.5(3) 7_575 . . . ?
N7 Fe2 O2 C1 109.3(3) . . . . ?
N7 Fe2 O2 C1 -171.6(4) 7_575 . . . ?
N5 Fe2 O2 C1 -169.7(3) . . . . ?
C13 N1 N2 C15 -0.2(3) . . . . ?
Fe1 N1 N2 C15 -176.0(2) . . . . ?
C13 N1 N2 B1 178.2(3) . . . . ?
Fe1 N1 N2 B1 2.3(4) . . . . ?
N2 B1 N2 C15 117.7(4) 7_575 . . . ?
N4 B1 N2 C15 -124.2(4) . . . . ?
N2 B1 N2 N1 -60.2(4) 7_575 . . . ?
N4 B1 N2 N1 57.9(4) . . . . ?
O2 C1 C2 C3 81.0(4) . . . . ?
O3 C1 C2 C3 -97.2(4) . . . . ?
O2 C1 O3 Fe1 -9.7(4) . . . . ?
C2 C1 O3 Fe1 168.3(2) . . . . ?
O1 Fe1 O3 C1 -16.0(2) . . . . ?
O3 Fe1 O3 C1 80.3(2) 7_575 . . . ?
N1 Fe1 O3 C1 -179.0(4) 7_575 . . . ?
N1 Fe1 O3 C1 -111.6(2) . . . . ?
N3 Fe1 O3 C1 166.0(2) . . . . ?
O1 Fe1 N3 C16 180.00(4) . . . . ?
O3 Fe1 N3 C16 -45.49(6) . . . . ?
O3 Fe1 N3 C16 45.49(6) 7_575 . . . ?
N1 Fe1 N3 C16 137.67(7) 7_575 . . . ?
N1 Fe1 N3 C16 -137.67(7) . . . . ?
O1 Fe1 N3 N4 0.00(4) . . . . ?
O3 Fe1 N3 N4 134.51(6) . . . . ?
O3 Fe1 N3 N4 -134.51(6) 7_575 . . . ?
N1 Fe1 N3 N4 -42.33(7) 7_575 . . . ?
N1 Fe1 N3 N4 42.33(7) . . . . ?
C1 C2 C3 C12 -112.9(4) . . . . ?
C1 C2 C3 C4 65.0(4) . . . . ?
C16 N3 N4 C18 0.0 . . . . ?
Fe1 N3 N4 C18 180.000(1) . . . . ?
C16 N3 N4 B1 180.0 . . . . ?
Fe1 N3 N4 B1 0.000(1) . . . . ?
N2 B1 N4 C18 121.1(3) . . . . ?
N2 B1 N4 C18 -121.1(3) 7_575 . . . ?
N2 B1 N4 N3 -58.9(3) . . . . ?
N2 B1 N4 N3 58.9(3) 7_575 . . . ?
C12 C3 C4 C5 0.7(5) . . . . ?
C2 C3 C4 C5 -177.2(3) . . . . ?
O1 Fe2 N5 C19 180.0 . . . . ?
O2 Fe2 N5 C19 44.77(6) . . . . ?
O2 Fe2 N5 C19 -44.77(6) 7_575 . . . ?
N7 Fe2 N5 C19 135.62(7) . . . . ?
N7 Fe2 N5 C19 -135.62(7) 7_575 . . . ?
O1 Fe2 N5 N6 0.0 . . . . ?
O2 Fe2 N5 N6 -135.23(6) . . . . ?
O2 Fe2 N5 N6 135.23(6) 7_575 . . . ?
N7 Fe2 N5 N6 -44.38(7) . . . . ?
N7 Fe2 N5 N6 44.38(7) 7_575 . . . ?
C3 C4 C5 C6 -1.2(6) . . . . ?
C19 N5 N6 C21 0.0 . . . . ?
Fe2 N5 N6 C21 180.0 . . . . ?
C19 N5 N6 B2 180.0 . . . . ?
Fe2 N5 N6 B2 0.0 . . . . ?
N8 B2 N6 C21 120.8(3) 7_575 . . . ?
N8 B2 N6 C21 -120.8(3) . . . . ?
N8 B2 N6 N5 -59.2(3) 7_575 . . . ?
N8 B2 N6 N5 59.2(3) . . . . ?
C4 C5 C6 C11 0.5(5) . . . . ?
C4 C5 C6 C7 -179.4(4) . . . . ?
O1 Fe2 N7 C24 48.7(3) . . . . ?
O2 Fe2 N7 C24 -47.8(3) . . . . ?
O2 Fe2 N7 C24 -136.8(5) 7_575 . . . ?
N7 Fe2 N7 C24 143.8(3) 7_575 . . . ?
N5 Fe2 N7 C24 -134.9(3) . . . . ?
O1 Fe2 N7 N8 -128.0(2) . . . . ?
O2 Fe2 N7 N8 135.5(2) . . . . ?
O2 Fe2 N7 N8 46.5(6) 7_575 . . . ?
N7 Fe2 N7 N8 -32.9(3) 7_575 . . . ?
N5 Fe2 N7 N8 48.4(2) . . . . ?
C11 C6 C7 C8 -2.3(6) . . . . ?
C5 C6 C7 C8 177.6(4) . . . . ?
C24 N7 N8 C23 0.4(4) . . . . ?
Fe2 N7 N8 C23 177.9(2) . . . . ?
C24 N7 N8 B2 175.0(3) . . . . ?
Fe2 N7 N8 B2 -7.6(4) . . . . ?
N8 B2 N8 C23 -125.0(4) 7_575 . . . ?
N6 B2 N8 C23 117.7(4) . . . . ?
N8 B2 N8 N7 62.0(5) 7_575 . . . ?
N6 B2 N8 N7 -55.4(4) . . . . ?
C6 C7 C8 C9 2.6(6) . . . . ?
C7 C8 C9 C10 -0.8(6) . . . . ?
C8 C9 C10 C11 -1.2(6) . . . . ?
C9 C10 C11 C6 1.4(5) . . . . ?
C9 C10 C11 C12 -178.8(3) . . . . ?
C7 C6 C11 C10 0.3(5) . . . . ?
C5 C6 C11 C10 -179.6(3) . . . . ?
C7 C6 C11 C12 -179.4(3) . . . . ?
C5 C6 C11 C12 0.7(5) . . . . ?
C4 C3 C12 C11 0.5(5) . . . . ?
C2 C3 C12 C11 178.3(3) . . . . ?
C10 C11 C12 C3 179.1(3) . . . . ?
C6 C11 C12 C3 -1.2(5) . . . . ?
N2 N1 C13 C14 0.1(4) . . . . ?
Fe1 N1 C13 C14 175.3(2) . . . . ?
N1 C13 C14 C15 -0.1(4) . . . . ?
N1 N2 C15 C14 0.1(4) . . . . ?
B1 N2 C15 C14 -178.0(4) . . . . ?
C13 C14 C15 N2 0.0(4) . . . . ?
N4 N3 C16 C17 0.0 . . . . ?
Fe1 N3 C16 C17 180.000(1) . . . . ?
N3 C16 C17 C18 0.0 . . . . ?
N3 N4 C18 C17 0.0 . . . . ?
B1 N4 C18 C17 180.0 . . . . ?
C16 C17 C18 N4 0.0 . . . . ?
N6 N5 C19 C20 0.0 . . . . ?
Fe2 N5 C19 C20 180.0 . . . . ?
N5 C19 C20 C21 0.0 . . . . ?
C19 C20 C21 N6 0.0 . . . . ?
N5 N6 C21 C20 0.0 . . . . ?
B2 N6 C21 C20 180.0 . . . . ?
N7 N8 C23 C22 0.1(5) . . . . ?
B2 N8 C23 C22 -173.6(4) . . . . ?
C24 C22 C23 N8 -0.5(5) . . . . ?
N8 N7 C24 C22 -0.8(4) . . . . ?
Fe2 N7 C24 C22 -177.8(3) . . . . ?
C23 C22 C24 N7 0.8(5) . . . . ?
